data_4311961
loop_
_publ_author_name
'Theresa I. K\"uckmann'
'Ulrich Abram'

_publ_section_title
;
 Rhenium(V) Oxo Complexes with N-Heterocyclic Carbenes
;
_journal_name_full 'Inorganic Chemistry'
_journal_page_first 7068
_journal_page_last 7074
_journal_paper_doi 10.1021/ic0497578
_journal_volume 43
_journal_year 2004
_chemical_formula_sum 'C28 H48 F3.3 N8 O5.8 P0.55 Re1.45'
_chemical_formula_weight 939.27
_chemical_name_systematic ?
_space_group_IT_number 14
_symmetry_cell_setting monoclinic
_symmetry_space_group_name_Hall '-P 2yn'
_symmetry_space_group_name_H-M 'P 1 21/n 1'
_atom_sites_solution_hydrogens geom
_atom_sites_solution_primary direct
_atom_sites_solution_secondary difmap
_audit_creation_method SHELXL-97
_cell_angle_alpha 90.00
_cell_angle_beta 95.63(2)
_cell_angle_gamma 90.00
_cell_formula_units_Z 4
_cell_length_a 10.309(2)
_cell_length_b 20.142(3)
_cell_length_c 18.763(3)
_cell_measurement_reflns_used 25
_cell_measurement_temperature 293(2)
_cell_measurement_theta_max 11.47
_cell_measurement_theta_min 7.77
_cell_volume 3877.2(11)
_computing_cell_refinement SET4
_computing_data_collection CAD4
_computing_data_reduction WINGX
_computing_molecular_graphics ORTEP
_computing_publication_material WINGX
_computing_structure_refinement 'SHELXL-97 (Sheldrick, 1997)'
_computing_structure_solution SHELXS-97
_diffrn_ambient_temperature 293(2)
_diffrn_measured_fraction_theta_full 0.894
_diffrn_measured_fraction_theta_max 0.894
_diffrn_measurement_device_type CAD4
_diffrn_measurement_method 'omega scans'
_diffrn_radiation_monochromator graphite
_diffrn_radiation_source 'fine-focus sealed tube'
_diffrn_radiation_type MoK\a
_diffrn_radiation_wavelength 0.71073
_diffrn_reflns_av_R_equivalents 0.0386
_diffrn_reflns_av_sigmaI/netI 0.0606
_diffrn_reflns_limit_h_max 7
_diffrn_reflns_limit_h_min -13
_diffrn_reflns_limit_k_max 25
_diffrn_reflns_limit_k_min 0
_diffrn_reflns_limit_l_max 23
_diffrn_reflns_limit_l_min -1
_diffrn_reflns_number 8063
_diffrn_reflns_theta_full 26.97
_diffrn_reflns_theta_max 26.97
_diffrn_reflns_theta_min 3.11
_diffrn_standards_decay_% 5
_diffrn_standards_interval_count 400
_diffrn_standards_interval_time 3600
_diffrn_standards_number 3
_exptl_absorpt_coefficient_mu 4.615
_exptl_absorpt_correction_T_max .503
_exptl_absorpt_correction_T_min .063
_exptl_absorpt_correction_type 'empirical, DELABS'
_exptl_crystal_colour orange-red
_exptl_crystal_density_diffrn 1.609
_exptl_crystal_density_method 'not measured'
_exptl_crystal_description prism
_exptl_crystal_F_000 1860
_exptl_crystal_size_max .4
_exptl_crystal_size_mid .2
_exptl_crystal_size_min .2
_refine_diff_density_max 0.700
_refine_diff_density_min -1.759
_refine_diff_density_rms 0.223
_refine_ls_extinction_method none
_refine_ls_goodness_of_fit_ref 1.019
_refine_ls_hydrogen_treatment mixed
_refine_ls_matrix_type full
_refine_ls_number_parameters 416
_refine_ls_number_reflns 7542
_refine_ls_number_restraints 0
_refine_ls_restrained_S_all 1.019
_refine_ls_R_factor_all 0.1058
_refine_ls_R_factor_gt 0.0550
_refine_ls_shift/su_max 0.001
_refine_ls_shift/su_mean 0.000
_refine_ls_structure_factor_coef Fsqd
_refine_ls_weighting_details 'calc w=1/[\s^2^(Fo^2^)+(0.0989P)^2^+10.7143P] where P=(Fo^2^+2Fc^2^)/3'
_refine_ls_weighting_scheme calc
_refine_ls_wR_factor_gt 0.1417
_refine_ls_wR_factor_ref 0.1770
_reflns_number_gt 4926
_reflns_number_total 7542
_reflns_threshold_expression >2sigma(I)
_cod_data_source_file ic0497578rom20040224_091421_3.cif
_cod_data_source_block reo2mecarb
_cod_original_cell_volume 3877(1)
_cod_original_formula_sum 'C28 H48 F3.30 N8 O5.80 P0.55 Re1.45'
_cod_database_code 4311961

loop_
_symmetry_equiv_pos_as_xyz
'x, y, z'
'-x+1/2, y+1/2, -z+1/2'
'-x, -y, -z'
'x-1/2, -y-1/2, z-1/2'

loop_
_atom_site_label
_atom_site_type_symbol
_atom_site_fract_x
_atom_site_fract_y
_atom_site_fract_z
_atom_site_U_iso_or_equiv
_atom_site_adp_type
_atom_site_occupancy
_atom_site_symmetry_multiplicity
_atom_site_calc_flag
_atom_site_refinement_flags
_atom_site_disorder_assembly
_atom_site_disorder_group
Re1 Re 0.22419(4) 0.763997(18) 0.04496(2) 0.04796(16) Uani 1 1 d . . .
O1 O 0.3965(7) 0.7580(3) 0.0569(4) 0.0627(19) Uani 1 1 d . . .
O2 O 0.0525(6) 0.7709(3) 0.0329(4) 0.0565(17) Uani 1 1 d . . .
C1 C 0.2279(11) 0.7509(4) -0.0710(6) 0.055(3) Uani 1 1 d . . .
N2 N 0.3080(9) 0.7783(4) -0.1148(5) 0.057(2) Uani 1 1 d . . .
C3 C 0.2820(12) 0.7561(5) -0.1850(6) 0.060(3) Uani 1 1 d . . .
C4 C 0.1812(13) 0.7133(6) -0.1852(6) 0.071(3) Uani 1 1 d . . .
N5 N 0.1500(8) 0.7100(4) -0.1143(5) 0.060(2) Uani 1 1 d . . .
C6 C 0.3526(15) 0.7817(8) -0.2449(7) 0.098(5) Uani 1 1 d . . .
H6A H 0.4199 0.8117 -0.2263 0.147 Uiso 1 1 calc R . .
H6B H 0.2925 0.8045 -0.2787 0.147 Uiso 1 1 calc R . .
H6C H 0.3910 0.7452 -0.2682 0.147 Uiso 1 1 calc R . .
C7 C 0.1139(15) 0.6739(7) -0.2445(7) 0.097(4) Uani 1 1 d . . .
H7A H 0.0458 0.6481 -0.2267 0.145 Uiso 1 1 calc R . .
H7B H 0.1753 0.6448 -0.2639 0.145 Uiso 1 1 calc R . .
H7C H 0.0769 0.7033 -0.2813 0.145 Uiso 1 1 calc R . .
C8 C 0.4121(12) 0.8246(6) -0.0937(7) 0.079(4) Uani 1 1 d . . .
H8A H 0.4549 0.8369 -0.1350 0.119 Uiso 1 1 calc R . .
H8B H 0.4738 0.8041 -0.0589 0.119 Uiso 1 1 calc R . .
H8C H 0.3766 0.8635 -0.0734 0.119 Uiso 1 1 calc R . .
C9 C 0.0480(12) 0.6657(5) -0.0925(6) 0.073(3) Uani 1 1 d . . .
H9A H 0.0088 0.6421 -0.1336 0.110 Uiso 1 1 calc R . .
H9B H -0.0173 0.6914 -0.0720 0.110 Uiso 1 1 calc R . .
H9C H 0.0857 0.6345 -0.0577 0.110 Uiso 1 1 calc R . .
C21 C 0.2384(9) 0.8721(5) 0.0290(5) 0.054(3) Uani 1 1 d . . .
N22 N 0.3239(9) 0.9149(4) 0.0636(5) 0.064(2) Uani 1 1 d . . .
C23 C 0.3047(12) 0.9794(5) 0.0393(6) 0.067(3) Uani 1 1 d . . .
C24 C 0.2061(12) 0.9763(5) -0.0144(5) 0.061(3) Uani 1 1 d . . .
N25 N 0.1663(8) 0.9103(4) -0.0190(4) 0.054(2) Uani 1 1 d . . .
C26 C 0.3826(16) 1.0372(6) 0.0675(8) 0.107(5) Uani 1 1 d . . .
H26A H 0.4454 1.0229 0.1055 0.161 Uiso 1 1 calc R . .
H26B H 0.3260 1.0697 0.0853 0.161 Uiso 1 1 calc R . .
H26C H 0.4270 1.0563 0.0298 0.161 Uiso 1 1 calc R . .
C27 C 0.1427(13) 1.0275(5) -0.0636(7) 0.085(4) Uani 1 1 d . . .
H27A H 0.0756 1.0071 -0.0954 0.128 Uiso 1 1 calc R . .
H27B H 0.2067 1.0470 -0.0911 0.128 Uiso 1 1 calc R . .
H27C H 0.1050 1.0613 -0.0361 0.128 Uiso 1 1 calc R . .
C28 C 0.4231(13) 0.8988(6) 0.1210(7) 0.090(4) Uani 1 1 d . . .
H28A H 0.4699 0.9383 0.1362 0.135 Uiso 1 1 calc R . .
H28B H 0.4825 0.8670 0.1042 0.135 Uiso 1 1 calc R . .
H28C H 0.3828 0.8803 0.1605 0.135 Uiso 1 1 calc R . .
C29 C 0.0636(11) 0.8867(5) -0.0713(6) 0.067(3) Uani 1 1 d . . .
H29A H 0.0275 0.9236 -0.0990 0.100 Uiso 1 1 calc R . .
H29B H -0.0035 0.8660 -0.0471 0.100 Uiso 1 1 calc R . .
H29C H 0.0989 0.8551 -0.1024 0.100 Uiso 1 1 calc R . .
C41 C 0.2196(10) 0.7729(5) 0.1610(6) 0.054(2) Uani 1 1 d . . .
N42 N 0.2855(9) 0.7351(4) 0.2132(5) 0.061(2) Uani 1 1 d . . .
C43 C 0.2515(12) 0.7527(6) 0.2808(6) 0.067(3) Uani 1 1 d . . .
C44 C 0.1656(12) 0.8034(6) 0.2719(6) 0.067(3) Uani 1 1 d . . .
N45 N 0.1496(9) 0.8150(4) 0.1986(4) 0.057(2) Uani 1 1 d . . .
C46 C 0.3070(14) 0.7140(8) 0.3456(7) 0.099(5) Uani 1 1 d . . .
H46A H 0.3665 0.6811 0.3312 0.148 Uiso 1 1 calc R . .
H46B H 0.2374 0.6926 0.3672 0.148 Uiso 1 1 calc R . .
H46C H 0.3523 0.7437 0.3794 0.148 Uiso 1 1 calc R . .
C47 C 0.0992(15) 0.8417(7) 0.3256(7) 0.097(4) Uani 1 1 d . . .
H47A H 0.0435 0.8746 0.3015 0.145 Uiso 1 1 calc R . .
H47B H 0.1633 0.8631 0.3584 0.145 Uiso 1 1 calc R . .
H47C H 0.0480 0.8121 0.3515 0.145 Uiso 1 1 calc R . .
C48 C 0.3781(13) 0.6832(6) 0.2021(8) 0.090(4) Uani 1 1 d . . .
H48A H 0.4103 0.6645 0.2475 0.135 Uiso 1 1 calc R . .
H48B H 0.4494 0.7014 0.1792 0.135 Uiso 1 1 calc R . .
H48C H 0.3361 0.6492 0.1723 0.135 Uiso 1 1 calc R . .
C49 C 0.0593(13) 0.8662(6) 0.1668(6) 0.081(4) Uani 1 1 d . . .
H49A H 0.0212 0.8894 0.2043 0.122 Uiso 1 1 calc R . .
H49B H -0.0082 0.8455 0.1357 0.122 Uiso 1 1 calc R . .
H49C H 0.1063 0.8970 0.1399 0.122 Uiso 1 1 calc R . .
C61 C 0.2070(9) 0.6560(5) 0.0565(5) 0.054(3) Uani 1 1 d . . .
N62 N 0.2826(9) 0.6084(4) 0.0330(5) 0.061(2) Uani 1 1 d . . .
C63 C 0.2414(12) 0.5460(5) 0.0491(6) 0.067(3) Uani 1 1 d . . .
C64 C 0.1397(14) 0.5544(5) 0.0860(7) 0.082(4) Uani 1 1 d . . .
N65 N 0.1170(9) 0.6227(4) 0.0899(5) 0.064(2) Uani 1 1 d . . .
C66 C 0.3117(17) 0.4841(6) 0.0320(8) 0.104(5) Uani 1 1 d . . .
H66A H 0.3818 0.4950 0.0040 0.156 Uiso 1 1 calc R . .
H66B H 0.2523 0.4544 0.0054 0.156 Uiso 1 1 calc R . .
H66C H 0.3462 0.4630 0.0757 0.156 Uiso 1 1 calc R . .
C67 C 0.0499(18) 0.5062(7) 0.1182(11) 0.135(7) Uani 1 1 d . . .
H67A H -0.0140 0.5303 0.1417 0.202 Uiso 1 1 calc R . .
H67B H 0.0996 0.4785 0.1524 0.202 Uiso 1 1 calc R . .
H67C H 0.0069 0.4791 0.0810 0.202 Uiso 1 1 calc R . .
C68 C 0.3948(12) 0.6187(6) -0.0085(7) 0.081(4) Uani 1 1 d . . .
H68A H 0.4321 0.5765 -0.0188 0.122 Uiso 1 1 calc R . .
H68B H 0.4589 0.6453 0.0188 0.122 Uiso 1 1 calc R . .
H68C H 0.3665 0.6410 -0.0525 0.122 Uiso 1 1 calc R . .
C69 C 0.0129(14) 0.6524(6) 0.1268(8) 0.099(5) Uani 1 1 d . . .
H69A H -0.0372 0.6179 0.1464 0.148 Uiso 1 1 calc R . .
H69B H -0.0427 0.6783 0.0935 0.148 Uiso 1 1 calc R . .
H69C H 0.0503 0.6805 0.1648 0.148 Uiso 1 1 calc R . .
Re2 Re 0.83140(13) 0.02814(5) 0.29113(6) 0.0854(3) Uani 0.45 1 d P . .
O11 O 0.705(2) 0.0346(10) 0.2398(11) 0.238(8) Uiso 0.45 1 d P . .
O12 O 0.833(4) -0.0436(16) 0.3343(18) 0.141(11) Uiso 0.45 1 d P . .
O13 O 0.872(4) 0.0905(18) 0.3505(19) 0.160(13) Uiso 0.45 1 d P . .
O14 O 0.971(3) 0.0219(13) 0.2524(14) 0.120(8) Uiso 0.45 1 d P . .
P1 P 0.83140(13) 0.02814(5) 0.29113(6) 0.0854(3) Uani 0.55 1 d P . .
F1 F 0.705(2) 0.0346(10) 0.2398(11) 0.238(8) Uiso 0.55 1 d P . .
F2 F 0.867(3) 0.0767(16) 0.2381(16) 0.220(11) Uiso 0.55 1 d P . .
F3 F 0.756(3) -0.0267(14) 0.3414(15) 0.178(10) Uiso 0.55 1 d P . .
F4 F 0.790(3) 0.0819(13) 0.3466(13) 0.165(9) Uiso 0.55 1 d P . .
F5 F 0.949(3) 0.0173(17) 0.3401(19) 0.240(13) Uiso 0.55 1 d P . .
F6 F 0.855(4) -0.036(2) 0.248(2) 0.293(17) Uiso 0.55 1 d P . .
O21 O 0.2090(12) 0.1909(6) 0.9756(9) 0.153(5) Uani 1 1 d . . .
O22 O 0.8564(12) 0.2143(9) 0.4141(12) 0.213(9) Uani 1 1 d . . .

loop_
_atom_site_aniso_label
_atom_site_aniso_U_11
_atom_site_aniso_U_22
_atom_site_aniso_U_33
_atom_site_aniso_U_23
_atom_site_aniso_U_13
_atom_site_aniso_U_12
Re1 0.0454(3) 0.0479(2) 0.0505(3) 0.00203(17) 0.00445(19) -0.00268(17)
O1 0.038(4) 0.077(4) 0.071(5) 0.009(4) -0.007(4) -0.006(3)
O2 0.044(4) 0.059(4) 0.065(5) -0.003(3) -0.003(4) -0.003(3)
C1 0.061(7) 0.042(5) 0.063(6) -0.010(4) 0.005(6) -0.018(4)
N2 0.065(6) 0.052(4) 0.055(5) 0.012(4) 0.014(5) 0.006(4)
C3 0.066(8) 0.055(5) 0.059(7) 0.002(5) 0.007(6) 0.004(5)
C4 0.086(9) 0.077(7) 0.047(7) -0.007(5) -0.008(6) 0.013(6)
N5 0.057(6) 0.062(4) 0.062(6) -0.004(4) 0.010(5) -0.006(4)
C6 0.109(12) 0.121(11) 0.068(9) 0.022(8) 0.033(8) 0.022(9)
C7 0.109(12) 0.119(11) 0.059(8) -0.021(7) -0.012(8) 0.002(9)
C8 0.073(8) 0.075(7) 0.094(9) -0.006(6) 0.028(7) -0.032(6)
C9 0.075(8) 0.068(6) 0.074(8) 0.002(6) -0.001(7) -0.027(6)
C21 0.045(7) 0.070(6) 0.045(6) -0.005(4) -0.009(5) -0.012(4)
N22 0.078(7) 0.057(4) 0.052(5) 0.004(4) -0.026(5) -0.015(4)
C23 0.082(9) 0.052(5) 0.066(7) -0.001(5) -0.004(7) -0.019(5)
C24 0.085(8) 0.053(5) 0.043(6) 0.007(4) 0.003(6) -0.008(5)
N25 0.063(6) 0.054(4) 0.040(5) 0.006(3) -0.011(4) 0.002(4)
C26 0.147(15) 0.072(8) 0.099(11) -0.004(7) -0.009(10) -0.036(8)
C27 0.113(11) 0.053(6) 0.085(9) 0.015(6) -0.017(8) 0.002(6)
C28 0.082(10) 0.087(8) 0.091(10) 0.006(7) -0.037(8) -0.014(7)
C29 0.067(8) 0.067(6) 0.062(7) 0.010(5) -0.021(6) 0.001(5)
C41 0.048(6) 0.059(6) 0.055(6) 0.002(4) 0.002(5) 0.001(4)
N42 0.053(6) 0.065(5) 0.063(6) 0.015(4) -0.005(5) 0.009(4)
C43 0.057(8) 0.084(8) 0.055(7) 0.017(5) -0.017(6) -0.012(5)
C44 0.077(8) 0.077(7) 0.045(6) 0.003(5) 0.000(6) -0.008(6)
N45 0.063(6) 0.059(4) 0.050(5) -0.002(4) 0.008(4) 0.001(4)
C46 0.089(11) 0.130(11) 0.074(10) 0.032(8) -0.010(8) 0.008(9)
C47 0.131(13) 0.106(10) 0.055(8) -0.010(7) 0.021(8) -0.001(9)
C48 0.073(9) 0.092(9) 0.102(11) 0.028(8) -0.008(8) 0.011(7)
C49 0.102(10) 0.071(7) 0.069(8) 0.007(6) -0.001(7) 0.039(7)
C61 0.055(7) 0.056(5) 0.054(6) 0.006(4) 0.020(5) 0.003(4)
N62 0.075(6) 0.050(4) 0.059(5) -0.002(4) 0.016(5) 0.005(4)
C63 0.087(9) 0.052(6) 0.064(7) -0.005(5) 0.021(7) -0.001(5)
C64 0.119(11) 0.048(5) 0.084(9) 0.000(5) 0.030(8) -0.015(6)
N65 0.074(6) 0.053(4) 0.072(6) 0.001(4) 0.044(5) 0.001(4)
C66 0.154(15) 0.057(7) 0.105(11) -0.002(7) 0.033(10) 0.023(8)
C67 0.162(16) 0.068(8) 0.188(19) 0.001(10) 0.090(14) -0.032(9)
C68 0.081(9) 0.081(7) 0.090(9) 0.007(6) 0.048(8) 0.013(6)
C69 0.102(10) 0.072(7) 0.136(13) -0.004(8) 0.086(10) -0.014(7)
Re2 0.1169(10) 0.0763(6) 0.0634(6) 0.0031(5) 0.0117(6) 0.0065(5)
P1 0.1169(10) 0.0763(6) 0.0634(6) 0.0031(5) 0.0117(6) 0.0065(5)
O21 0.118(9) 0.116(9) 0.231(16) 0.031(9) 0.043(10) 0.012(7)
O22 0.081(9) 0.203(14) 0.36(3) -0.124(16) 0.022(12) 0.015(9)

loop_
_atom_type_symbol
_atom_type_description
_atom_type_scat_dispersion_real
_atom_type_scat_dispersion_imag
_atom_type_scat_source
C C 0.0033 0.0016 'International Tables Vol C Tables 4.2.6.8 and 6.1.1.4'
H H 0.0000 0.0000 'International Tables Vol C Tables 4.2.6.8 and 6.1.1.4'
F F 0.0171 0.0103 'International Tables Vol C Tables 4.2.6.8 and 6.1.1.4'
N N 0.0061 0.0033 'International Tables Vol C Tables 4.2.6.8 and 6.1.1.4'
O O 0.0106 0.0060 'International Tables Vol C Tables 4.2.6.8 and 6.1.1.4'
P P 0.1023 0.0942 'International Tables Vol C Tables 4.2.6.8 and 6.1.1.4'
Re Re -1.0185 7.2310 'International Tables Vol C Tables 4.2.6.8 and 6.1.1.4'

loop_
_geom_angle_atom_site_label_1
_geom_angle_atom_site_label_2
_geom_angle_atom_site_label_3
_geom_angle
_geom_angle_site_symmetry_1
_geom_angle_site_symmetry_3
_geom_angle_publ_flag
O2 Re1 O1 179.4(3) . . ?
O2 Re1 C41 90.1(4) . . ?
O1 Re1 C41 89.9(4) . . ?
O2 Re1 C61 90.1(3) . . ?
O1 Re1 C61 90.6(3) . . ?
C41 Re1 C61 88.5(3) . . ?
O2 Re1 C1 89.9(4) . . ?
O1 Re1 C1 90.2(4) . . ?
C41 Re1 C1 177.8(3) . . ?
C61 Re1 C1 89.3(3) . . ?
O2 Re1 C21 89.1(3) . . ?
O1 Re1 C21 90.3(3) . . ?
C41 Re1 C21 93.6(4) . . ?
C61 Re1 C21 177.8(4) . . ?
C1 Re1 C21 88.6(3) . . ?
N2 C1 N5 104.2(9) . . ?
N2 C1 Re1 129.1(7) . . ?
N5 C1 Re1 126.7(7) . . ?
C1 N2 C3 112.1(9) . . ?
C1 N2 C8 125.7(9) . . ?
C3 N2 C8 122.3(9) . . ?
C4 C3 N2 106.6(10) . . ?
C4 C3 C6 130.6(12) . . ?
N2 C3 C6 122.7(11) . . ?
C3 C4 N5 105.9(10) . . ?
C3 C4 C7 130.4(12) . . ?
N5 C4 C7 123.6(12) . . ?
C1 N5 C4 111.2(9) . . ?
C1 N5 C9 126.7(9) . . ?
C4 N5 C9 122.0(9) . . ?
N25 C21 N22 104.3(9) . . ?
N25 C21 Re1 127.8(7) . . ?
N22 C21 Re1 127.8(7) . . ?
C21 N22 C23 112.0(9) . . ?
C21 N22 C28 126.4(9) . . ?
C23 N22 C28 121.5(9) . . ?
C24 C23 N22 105.8(8) . . ?
C24 C23 C26 129.8(11) . . ?
N22 C23 C26 124.4(11) . . ?
C23 C24 N25 106.5(8) . . ?
C23 C24 C27 132.5(9) . . ?
N25 C24 C27 121.0(10) . . ?
C21 N25 C24 111.3(8) . . ?
C21 N25 C29 125.6(8) . . ?
C24 N25 C29 123.0(8) . . ?
N45 C41 N42 103.3(9) . . ?
N45 C41 Re1 129.3(7) . . ?
N42 C41 Re1 127.4(7) . . ?
C41 N42 C43 110.9(9) . . ?
C41 N42 C48 126.1(10) . . ?
C43 N42 C48 122.9(10) . . ?
C44 C43 N42 107.5(9) . . ?
C44 C43 C46 133.0(13) . . ?
N42 C43 C46 119.5(12) . . ?
C43 C44 N45 105.2(10) . . ?
C43 C44 C47 130.4(11) . . ?
N45 C44 C47 124.5(11) . . ?
C41 N45 C44 113.1(9) . . ?
C41 N45 C49 125.1(9) . . ?
C44 N45 C49 121.7(9) . . ?
N62 C61 N65 104.3(8) . . ?
N62 C61 Re1 128.5(7) . . ?
N65 C61 Re1 127.2(7) . . ?
C61 N62 C63 112.4(9) . . ?
C61 N62 C68 125.9(9) . . ?
C63 N62 C68 121.6(9) . . ?
C64 C63 N62 106.1(9) . . ?
C64 C63 C66 130.2(11) . . ?
N62 C63 C66 123.5(11) . . ?
C63 C64 N65 107.4(9) . . ?
C63 C64 C67 132.5(11) . . ?
N65 C64 C67 120.0(12) . . ?
C61 N65 C64 109.8(9) . . ?
C61 N65 C69 126.0(8) . . ?
C64 N65 C69 124.2(9) . . ?
F5 Re2 F2 106.2(18) . . ?
F5 Re2 O11 176.1(15) . . ?
F2 Re2 O11 76.9(13) . . ?
F5 Re2 F6 92(2) . . ?
F2 Re2 F6 98(2) . . ?
O11 Re2 F6 84.9(16) . . ?
F5 Re2 F4 87.0(16) . . ?
F2 Re2 F4 95.2(15) . . ?
O11 Re2 F4 95.1(12) . . ?
F6 Re2 F4 166.6(19) . . ?
F5 Re2 O12 66.1(16) . . ?
F2 Re2 O12 157.3(18) . . ?
O11 Re2 O12 110.1(14) . . ?
F6 Re2 O12 62.5(18) . . ?
F4 Re2 O12 105.3(15) . . ?
F5 Re2 O14 64.5(15) . . ?
F2 Re2 O14 58.2(13) . . ?
O11 Re2 O14 116.2(12) . . ?
F6 Re2 O14 61.7(16) . . ?
F4 Re2 O14 129.0(14) . . ?
O12 Re2 O14 100.4(16) . . ?
F5 Re2 F3 87.0(16) . . ?
F2 Re2 F3 166.8(15) . . ?
O11 Re2 F3 89.9(12) . . ?
F6 Re2 F3 81.6(18) . . ?
F4 Re2 F3 85.0(14) . . ?
O12 Re2 F3 30.5(12) . . ?
O14 Re2 F3 130.7(14) . . ?
F5 Re2 O13 64.0(16) . . ?
F2 Re2 O13 83.6(17) . . ?
O11 Re2 O13 119.0(15) . . ?
F6 Re2 O13 155(2) . . ?
F4 Re2 O13 30.1(13) . . ?
O12 Re2 O13 109.5(16) . . ?
O14 Re2 O13 99.7(16) . . ?
F3 Re2 O13 102.4(16) . . ?
F3 O12 Re2 77(3) . . ?
F3 O12 F6 109(4) . . ?
Re2 O12 F6 55.7(18) . . ?
F3 O12 F5 110(4) . . ?
Re2 O12 F5 51.5(15) . . ?
F6 O12 F5 80(2) . . ?
F4 O13 F5 106(4) . . ?
F4 O13 Re2 67(3) . . ?
F5 O13 Re2 51.0(16) . . ?
F2 O14 F6 90(2) . . ?
F2 O14 Re2 53.9(15) . . ?
F6 O14 Re2 55.3(17) . . ?
F2 O14 F5 93(2) . . ?
F6 O14 F5 81(2) . . ?
Re2 O14 F5 51.4(14) . . ?
Re2 F2 O14 67.8(17) . . ?
O12 F3 Re2 73(3) . . ?
O13 F4 Re2 82(3) . . ?
Re2 F5 O14 64.1(17) . . ?
Re2 F5 O13 65.0(18) . . ?
O14 F5 O13 100(2) . . ?
Re2 F5 O12 62.4(17) . . ?
O14 F5 O12 98(2) . . ?
O13 F5 O12 108(3) . . ?
Re2 F6 O14 62.9(18) . . ?
Re2 F6 O12 61.8(19) . . ?
O14 F6 O12 101(3) . . ?

loop_
_geom_bond_atom_site_label_1
_geom_bond_atom_site_label_2
_geom_bond_distance
_geom_bond_site_symmetry_2
_geom_bond_publ_flag
Re1 O2 1.768(7) . ?
Re1 O1 1.773(7) . ?
Re1 C41 2.190(11) . ?
Re1 C61 2.195(10) . ?
Re1 C1 2.195(11) . ?
Re1 C21 2.205(10) . ?
C1 N2 1.340(13) . ?
C1 N5 1.363(13) . ?
N2 C3 1.392(14) . ?
N2 C8 1.447(13) . ?
C3 C4 1.351(16) . ?
C3 C6 1.489(17) . ?
C4 N5 1.401(14) . ?
C4 C7 1.482(16) . ?
N5 C9 1.469(13) . ?
C21 N25 1.350(12) . ?
C21 N22 1.353(12) . ?
N22 C23 1.386(13) . ?
N22 C28 1.447(14) . ?
C23 C24 1.362(15) . ?
C23 C26 1.480(15) . ?
C24 N25 1.391(12) . ?
C24 C27 1.492(14) . ?
N25 C29 1.451(13) . ?
C41 N45 1.355(12) . ?
C41 N42 1.368(13) . ?
N42 C43 1.394(15) . ?
N42 C48 1.443(15) . ?
C43 C44 1.352(16) . ?
C43 C46 1.509(16) . ?
C44 N45 1.389(13) . ?
C44 C47 1.487(16) . ?
N45 C49 1.474(13) . ?
C61 N62 1.338(12) . ?
C61 N65 1.348(12) . ?
N62 C63 1.369(13) . ?
N62 C68 1.470(13) . ?
C63 C64 1.323(16) . ?
C63 C66 1.493(16) . ?
C64 N65 1.398(13) . ?
C64 C67 1.509(17) . ?
N65 C69 1.461(13) . ?
Re2 F5 1.46(4) . ?
Re2 F2 1.47(3) . ?
Re2 O11 1.54(2) . ?
Re2 F6 1.55(4) . ?
Re2 F4 1.59(2) . ?
Re2 O12 1.66(3) . ?
Re2 O14 1.68(3) . ?
Re2 F3 1.69(3) . ?
Re2 O13 1.70(4) . ?
O12 F3 0.88(4) . ?
O12 F6 1.67(5) . ?
O12 F5 1.71(4) . ?
O13 F4 0.86(4) . ?
O13 F5 1.69(4) . ?
O14 F2 1.54(4) . ?
O14 F6 1.66(4) . ?
O14 F5 1.69(4) . ?
